data_7128758
loop_
_publ_author_name
'Shi, Wei-Yu'
'Ding, Ya-Nan'
'Zheng, Nian'
'Gou, Xue-Ya'
'Zhang, Zhe'
'Chen, Xi'
'Luan, Yu-Yong'
'Niu, Zhi-Jie'
'Liang, Yong-Min'

_publ_section_title
;
 Highly regioselective and stereoselective synthesis of C-Aryl glycosides
 <i>via</i> nickel-catalyzed <i>ortho</i>-C-H glycosylation of
 8-aminoquinoline benzamides.
;
_journal_issue 71
_journal_name_full 'Chemical communications (Cambridge, England)'
_journal_page_first 8945
_journal_page_last 8948
_journal_paper_doi 10.1039/d1cc03589d
_journal_volume 57
_journal_year 2021
_chemical_absolute_configuration ad
_chemical_formula_moiety 'C28 H29 I N2 O6'
_chemical_formula_sum 'C28 H29 I N2 O6'
_chemical_formula_weight 616.43
_space_group_crystal_system tetragonal
_space_group_IT_number 96
_space_group_name_Hall 'P 4nw 2abw'
_space_group_name_H-M_alt 'P 43 21 2'
_atom_sites_solution_hydrogens geom
_atom_sites_solution_primary dual
_audit_creation_date 2021-05-28
_audit_creation_method
;
Olex2 1.3
(compiled 2020.02.04 svn.rd84adfe8 for OlexSys, GUI svn.r6032)
;
_audit_update_record
;
2021-05-28 deposited with the CCDC.	2021-08-09 downloaded from the CCDC.
;
_cell_angle_alpha 90
_cell_angle_beta 90
_cell_angle_gamma 90
_cell_formula_units_Z 8
_cell_length_a 11.68300(10)
_cell_length_b 11.68300(10)
_cell_length_c 39.0801(3)
_cell_measurement_reflns_used 21452
_cell_measurement_temperature 301.00(10)
_cell_measurement_theta_max 76.3190
_cell_measurement_theta_min 3.9390
_cell_volume 5334.14(8)
_computing_cell_refinement 'CrysAlisPro 1.171.41.105a (Rigaku OD, 2021)'
_computing_data_collection 'CrysAlisPro 1.171.41.105a (Rigaku OD, 2021)'
_computing_data_reduction 'CrysAlisPro 1.171.41.105a (Rigaku OD, 2021)'
_computing_molecular_graphics 'Olex2 1.3 (Dolomanov et al., 2009)'
_computing_publication_material 'Olex2 1.3 (Dolomanov et al., 2009)'
_computing_structure_refinement 'SHELXL 2018/1 (Sheldrick, 2015)'
_computing_structure_solution 'SHELXT 2014/5 (Sheldrick, 2014)'
_diffrn_ambient_environment air
_diffrn_ambient_temperature 301.00(10)
_diffrn_detector 'Hybrid Pixel Array Detector'
_diffrn_detector_area_resol_mean 10.0000
_diffrn_detector_type HyPix
_diffrn_measured_fraction_theta_full 1.000
_diffrn_measured_fraction_theta_max 0.991
_diffrn_measurement_details
;
List of Runs (angles in degrees, time in seconds):

  # Type    Start    End  Width  t~exp~   \w     \q     \k     \f   Frames
#--------------------------------------------------------------------------
  1  \w     92.00 121.00   0.50    0.23    --  104.25  30.00  30.00   58
  2  \w     99.00 144.00   0.50    0.23    --  104.25  45.00 100.00   90
  3  \w    150.00 175.00   0.50    0.23    --  104.25  45.00 100.00   50
  4  \w     91.00 117.00   0.50    0.14    --   46.32 148.00 -33.00   52
  5  \w     94.00 177.00   0.50    0.23    --  104.25  30.00-180.00  166
  6  \w     36.00  61.00   0.50    0.23    --  104.25 -77.00 -60.00   50
  7  \w     43.00  70.00   0.50    0.23    --  104.25 -61.00-150.00   54
  8  \w     32.00  65.00   0.50    0.23    --  104.25 -61.00 -60.00   66
  9  \w     73.00 104.00   0.50    0.23    --  104.25 -77.00 -60.00   62
 10  \w     44.00  70.00   0.50    0.23    --  104.25 -61.00  90.00   52
 11  \w    -25.00  66.00   0.50    0.14    --   46.32 -76.00 153.00  182
 12  \w    -26.00  14.00   0.50    0.14    --   46.32 -19.00 150.00   80
 13  \w   -118.00 -90.00   0.50    0.23    -- -102.00 -45.00  30.00   56
 14  \w   -174.00 -82.00   0.50    0.23    -- -102.00-123.00  82.00  184
 15  \w   -119.00 -94.00   0.50    0.14    --  -46.32-125.00  30.00   50
 16  \w   -100.00 -74.00   0.50    0.14    --  -46.32-125.00 -90.00   52
 17  \w   -171.00-135.00   0.50    0.23    -- -102.00 -45.00  30.00   72
 18  \w    -96.00 -71.00   0.50    0.23    -- -102.00 125.00 150.00   50
 19  \w    -54.00 -29.00   0.50    0.23    -- -102.00 125.00 150.00   50
 20  \w    -16.00  29.00   0.50    0.14    --  -46.32  19.00 -90.00   90
 21  \w    -80.00 -35.00   0.50    0.23    -- -102.00  77.00-180.00   90
 22  \w    -81.00 -55.00   0.50    0.23    -- -102.00  76.00 -80.00   52
 23  \w    -69.00 -30.00   0.50    0.23    -- -102.00  61.00 120.00   78
 24  \w    -65.00 -35.00   0.50    0.23    -- -102.00  61.00 150.00   60
 25  \w     34.00  83.00   0.50    0.23    --  104.25-123.00  82.00   98
;
_diffrn_measurement_device 'four-circle diffractometer'
_diffrn_measurement_device_type 'XtaLAB Synergy R, DW system, HyPix'
_diffrn_measurement_method '\w scans'
_diffrn_orient_matrix_type 'CrysAlisPro convention (1999,Acta A55,543-557)'
_diffrn_orient_matrix_UB_11 0.0662355000
_diffrn_orient_matrix_UB_12 -0.0718892000
_diffrn_orient_matrix_UB_13 0.0264474000
_diffrn_orient_matrix_UB_21 0.0316155000
_diffrn_orient_matrix_UB_22 0.1098416000
_diffrn_orient_matrix_UB_23 0.0196145000
_diffrn_orient_matrix_UB_31 -0.1095954000
_diffrn_orient_matrix_UB_32 -0.0117158000
_diffrn_orient_matrix_UB_33 0.0216910000
_diffrn_radiation_monochromator mirror
_diffrn_radiation_probe x-ray
_diffrn_radiation_type 'Cu K\a'
_diffrn_radiation_wavelength 1.54184
_diffrn_reflns_av_R_equivalents 0.0404
_diffrn_reflns_av_unetI/netI 0.0225
_diffrn_reflns_Laue_measured_fraction_full 1.000
_diffrn_reflns_Laue_measured_fraction_max 0.991
_diffrn_reflns_limit_h_max 11
_diffrn_reflns_limit_h_min -14
_diffrn_reflns_limit_k_max 13
_diffrn_reflns_limit_k_min -14
_diffrn_reflns_limit_l_max 49
_diffrn_reflns_limit_l_min -48
_diffrn_reflns_number 36485
_diffrn_reflns_point_group_measured_fraction_full 1.000
_diffrn_reflns_point_group_measured_fraction_max 0.981
_diffrn_reflns_theta_full 67.684
_diffrn_reflns_theta_max 76.564
_diffrn_reflns_theta_min 3.949
_diffrn_source 'Rotating-anode X-ray tube'
_diffrn_source_type 'Rigaku (Cu) X-ray Source'
_exptl_absorpt_coefficient_mu 9.809
_exptl_absorpt_correction_T_max 1.00000
_exptl_absorpt_correction_T_min 0.38844
_exptl_absorpt_correction_type multi-scan
_exptl_absorpt_process_details
;
CrysAlisPro 1.171.41.105a (Rigaku Oxford Diffraction, 2021)
Empirical absorption correction using spherical harmonics,
implemented in SCALE3 ABSPACK scaling algorithm.
;
_exptl_crystal_colour 'clear light colourless'
_exptl_crystal_colour_lustre clear
_exptl_crystal_colour_modifier light
_exptl_crystal_colour_primary colourless
_exptl_crystal_density_diffrn 1.535
_exptl_crystal_description block
_exptl_crystal_F_000 2496
_exptl_crystal_size_max 0.08
_exptl_crystal_size_mid 0.05
_exptl_crystal_size_min 0.04
_refine_diff_density_max 0.254
_refine_diff_density_min -0.459
_refine_diff_density_rms 0.040
_refine_ls_abs_structure_details
;
 Flack x determined using 1958 quotients [(I+)-(I-)]/[(I+)+(I-)]
 (Parsons, Flack and Wagner, Acta Cryst. B69 (2013) 249-259).
;
_refine_ls_abs_structure_Flack -0.019(2)
_refine_ls_extinction_method none
_refine_ls_goodness_of_fit_ref 1.047
_refine_ls_hydrogen_treatment constr
_refine_ls_matrix_type full
_refine_ls_number_parameters 338
_refine_ls_number_reflns 5511
_refine_ls_number_restraints 0
_refine_ls_restrained_S_all 1.047
_refine_ls_R_factor_all 0.0273
_refine_ls_R_factor_gt 0.0248
_refine_ls_shift/su_max 0.003
_refine_ls_shift/su_mean 0.000
_refine_ls_structure_factor_coef Fsqd
_refine_ls_weighting_details 'w=1/[\s^2^(Fo^2^)+(0.0322P)^2^+1.0567P] where P=(Fo^2^+2Fc^2^)/3'
_refine_ls_weighting_scheme calc
_refine_ls_wR_factor_gt 0.0616
_refine_ls_wR_factor_ref 0.0627
_reflns_Friedel_coverage 0.677
_reflns_Friedel_fraction_full 1.000
_reflns_Friedel_fraction_max 0.968
_reflns_number_gt 5145
_reflns_number_total 5511
_reflns_threshold_expression 'I > 2\s(I)'
_cod_data_source_file d1cc03589d2.cif
_cod_data_source_block shiweiyu_0525-1_auto
_cod_depositor_comments 'Adding full bibliography for 7128758.cif.'
_cod_original_cell_volume 5334.14(10)
_cod_database_code 7128758
_shelx_shelxl_version_number 2018/1
_shelx_space_group_comment
;
The symmetry employed for this shelxl refinement is uniquely defined
by the following loop, which should always be used as a source of
symmetry information in preference to the above space-group names.
They are only intended as comments.
;
_shelx_estimated_absorpt_t_max 0.695
_shelx_estimated_absorpt_t_min 0.507
_reflns_odcompleteness_completeness 99.97
_reflns_odcompleteness_iscentric 1
_reflns_odcompleteness_theta 66.97
_olex2_refinement_description
;
1. Fixed Uiso
 At 1.2 times of:
  All C(H) groups, All C(H,H) groups, All N(H) groups
 At 1.5 times of:
  All C(H,H,H) groups
2.a Ternary CH refined with riding coordinates:
 C17(H17), C18(H18), C19(H19), C20(H20), C24(H24)
2.b Secondary CH2 refined with riding coordinates:
 C25(H25A,H25B)
2.c Aromatic/amide H refined with riding coordinates:
 N2(H2), C1(H1), C2(H2A), C3(H3), C5(H5), C6(H6), C7(H7), C12(H12), C13(H13),
 C15(H15)
2.d Idealised Me refined as rotating group:
 C22(H22A,H22B,H22C), C23(H23A,H23B,H23C), C27(H27A,H27B,H27C), C28(H28A,H28B,
 H28C)
;
_olex2_submission_special_instructions 'No special instructions were received'
_oxdiff_exptl_absorpt_empirical_details
;
Empirical correction (ABSPACK) includes:
- Absorption correction using spherical harmonics
- Frame scaling
;
_oxdiff_exptl_absorpt_empirical_full_max 1.923
_oxdiff_exptl_absorpt_empirical_full_min 0.710

loop_
_space_group_symop_operation_xyz
'x, y, z'
'-x, -y, z+1/2'
'-y+1/2, x+1/2, z+3/4'
'y+1/2, -x+1/2, z+1/4'
'-x+1/2, y+1/2, -z+3/4'
'x+1/2, -y+1/2, -z+1/4'
'y, x, -z'
'-y, -x, -z+1/2'

loop_
_atom_site_label
_atom_site_type_symbol
_atom_site_fract_x
_atom_site_fract_y
_atom_site_fract_z
_atom_site_U_iso_or_equiv
_atom_site_adp_type
_atom_site_occupancy
_atom_site_site_symmetry_order
_atom_site_calc_flag
_atom_site_refinement_flags_posn
_atom_site_refinement_flags_adp
_atom_site_refinement_flags_occupancy
_atom_site_disorder_assembly
_atom_site_disorder_group
I1 I 0.69101(2) 1.09429(2) 0.73212(2) 0.06556(10) Uani 1 1 d . . . . .
O1 O 0.4468(2) 0.7214(2) 0.61194(7) 0.0573(6) Uani 1 1 d . . . . .
O2 O 0.35400(17) 1.07122(18) 0.63910(5) 0.0381(4) Uani 1 1 d . . . . .
O3 O 0.3207(2) 0.9185(2) 0.57092(6) 0.0479(5) Uani 1 1 d . . . . .
O4 O 0.2880(2) 1.1097(2) 0.56508(6) 0.0502(5) Uani 1 1 d . . . . .
O5 O 0.1920(2) 1.3653(3) 0.64644(9) 0.0739(9) Uani 1 1 d . . . . .
O6 O 0.3815(2) 1.3271(3) 0.64962(9) 0.0725(9) Uani 1 1 d . . . . .
N1 N 0.8001(3) 0.6950(3) 0.54770(8) 0.0630(8) Uani 1 1 d . . . . .
N2 N 0.6293(2) 0.7159(2) 0.59199(7) 0.0457(6) Uani 1 1 d . . . . .
H2 H 0.693635 0.751392 0.592982 0.055 Uiso 1 1 calc R U . . .
C1 C 0.8872(5) 0.6853(5) 0.52642(13) 0.0836(14) Uani 1 1 d . . . . .
H1 H 0.945473 0.739367 0.527549 0.100 Uiso 1 1 calc R U . . .
C2 C 0.8961(6) 0.5965(6) 0.50196(13) 0.0944(18) Uani 1 1 d . . . . .
H2A H 0.958699 0.593729 0.487291 0.113 Uiso 1 1 calc R U . . .
C3 C 0.8139(5) 0.5159(5) 0.49988(12) 0.0819(15) Uani 1 1 d . . . . .
H3 H 0.819544 0.457026 0.483944 0.098 Uiso 1 1 calc R U . . .
C4 C 0.7195(4) 0.5219(4) 0.52214(9) 0.0649(11) Uani 1 1 d . . . . .
C5 C 0.6299(5) 0.4416(4) 0.52244(12) 0.0781(14) Uani 1 1 d . . . . .
H5 H 0.630495 0.381068 0.506994 0.094 Uiso 1 1 calc R U . . .
C6 C 0.5427(5) 0.4518(4) 0.54512(12) 0.0747(13) Uani 1 1 d . . . . .
H6 H 0.484426 0.397619 0.545060 0.090 Uiso 1 1 calc R U . . .
C7 C 0.5385(4) 0.5424(3) 0.56868(10) 0.0579(9) Uani 1 1 d . . . . .
H7 H 0.478008 0.547709 0.584088 0.070 Uiso 1 1 calc R U . . .
C8 C 0.6236(3) 0.6231(3) 0.56892(8) 0.0459(8) Uani 1 1 d . . . . .
C9 C 0.7170(3) 0.6146(3) 0.54584(8) 0.0517(9) Uani 1 1 d . . . . .
C10 C 0.5447(3) 0.7558(3) 0.61290(8) 0.0415(7) Uani 1 1 d . . . . .
C11 C 0.5828(3) 0.8443(2) 0.63823(7) 0.0374(6) Uani 1 1 d . . . . .
C12 C 0.6843(3) 0.8258(3) 0.65605(9) 0.0454(7) Uani 1 1 d . . . . .
H12 H 0.730738 0.764210 0.650123 0.054 Uiso 1 1 calc R U . . .
C13 C 0.7173(3) 0.8976(3) 0.68244(9) 0.0493(8) Uani 1 1 d . . . . .
H13 H 0.785512 0.885328 0.694144 0.059 Uiso 1 1 calc R U . . .
C14 C 0.6473(3) 0.9869(3) 0.69090(8) 0.0404(7) Uani 1 1 d . . . . .
C15 C 0.5469(3) 1.0094(3) 0.67334(7) 0.0376(6) Uani 1 1 d . . . . .
H15 H 0.502039 1.071946 0.679401 0.045 Uiso 1 1 calc R U . . .
C16 C 0.5134(2) 0.9385(2) 0.64661(7) 0.0328(6) Uani 1 1 d . . . . .
C17 C 0.4006(2) 0.9635(2) 0.62830(7) 0.0344(6) Uani 1 1 d . . . . .
H17 H 0.345741 0.902780 0.633859 0.041 Uiso 1 1 calc R U . . .
C18 C 0.4110(3) 0.9726(3) 0.58897(7) 0.0371(6) Uani 1 1 d . . . . .
H18 H 0.485616 0.944824 0.581115 0.045 Uiso 1 1 calc R U . . .
C19 C 0.3967(3) 1.1006(3) 0.58130(8) 0.0409(6) Uani 1 1 d . . . . .
H19 H 0.458142 1.128986 0.566499 0.049 Uiso 1 1 calc R U . . .
C20 C 0.4009(3) 1.1560(3) 0.61643(8) 0.0394(6) Uani 1 1 d . . . . .
H20 H 0.481451 1.167454 0.622544 0.047 Uiso 1 1 calc R U . . .
C21 C 0.2326(3) 1.0007(3) 0.56398(9) 0.0483(8) Uani 1 1 d . . . . .
C22 C 0.1378(3) 0.9945(4) 0.59016(11) 0.0632(10) Uani 1 1 d . . . . .
H22A H 0.099572 0.922009 0.588326 0.095 Uiso 1 1 calc R U . . .
H22B H 0.083951 1.055073 0.586106 0.095 Uiso 1 1 calc R U . . .
H22C H 0.169543 1.002428 0.612690 0.095 Uiso 1 1 calc R U . . .
C23 C 0.1890(5) 0.9785(4) 0.52811(10) 0.0756(12) Uani 1 1 d . . . . .
H23A H 0.250295 0.988485 0.512044 0.113 Uiso 1 1 calc R U . . .
H23B H 0.128446 1.031309 0.522924 0.113 Uiso 1 1 calc R U . . .
H23C H 0.160446 0.901588 0.526633 0.113 Uiso 1 1 calc R U . . .
C24 C 0.3398(3) 1.2698(3) 0.62006(10) 0.0515(8) Uani 1 1 d . . . . .
H24 H 0.356012 1.316766 0.599861 0.062 Uiso 1 1 calc R U . . .
C25 C 0.2116(3) 1.2668(4) 0.62587(12) 0.0654(11) Uani 1 1 d . . . . .
H25A H 0.170291 1.271654 0.604390 0.079 Uiso 1 1 calc R U . . .
H25B H 0.188943 1.197454 0.637740 0.079 Uiso 1 1 calc R U . . .
C26 C 0.2891(3) 1.3791(3) 0.66728(10) 0.0527(8) Uani 1 1 d . . . . .
C27 C 0.3098(5) 1.5052(4) 0.67122(16) 0.0855(15) Uani 1 1 d . . . . .
H27A H 0.372060 1.517355 0.686844 0.128 Uiso 1 1 calc R U . . .
H27B H 0.242016 1.541146 0.679976 0.128 Uiso 1 1 calc R U . . .
H27C H 0.328684 1.537607 0.649369 0.128 Uiso 1 1 calc R U . . .
C28 C 0.2742(7) 1.3177(7) 0.70040(16) 0.122(2) Uani 1 1 d . . . . .
H28A H 0.264370 1.237398 0.696132 0.184 Uiso 1 1 calc R U . . .
H28B H 0.207883 1.346946 0.711990 0.184 Uiso 1 1 calc R U . . .
H28C H 0.340654 1.329299 0.714415 0.184 Uiso 1 1 calc R U . . .

loop_
_atom_site_aniso_label
_atom_site_aniso_U_11
_atom_site_aniso_U_22
_atom_site_aniso_U_33
_atom_site_aniso_U_23
_atom_site_aniso_U_13
_atom_site_aniso_U_12
I1 0.07163(18) 0.07048(17) 0.05455(13) -0.02153(12) -0.02350(12) 0.00145(13)
O1 0.0434(13) 0.0538(14) 0.0747(17) -0.0203(12) -0.0056(12) -0.0016(11)
O2 0.0343(10) 0.0442(12) 0.0357(10) -0.0010(8) 0.0015(8) 0.0074(8)
O3 0.0484(13) 0.0510(13) 0.0444(11) -0.0060(10) -0.0129(10) -0.0021(10)
O4 0.0488(13) 0.0531(14) 0.0488(12) 0.0101(10) -0.0130(10) 0.0007(10)
O5 0.0506(15) 0.0758(18) 0.095(2) -0.0285(16) -0.0141(15) 0.0237(14)
O6 0.0427(14) 0.0652(17) 0.110(2) -0.0409(17) -0.0132(14) 0.0099(12)
N1 0.067(2) 0.066(2) 0.0562(18) 0.0025(16) 0.0073(16) 0.0110(19)
N2 0.0461(15) 0.0416(15) 0.0493(15) -0.0119(12) -0.0010(12) 0.0006(11)
C1 0.078(3) 0.097(4) 0.076(3) 0.013(3) 0.022(2) 0.016(3)
C2 0.104(4) 0.119(5) 0.060(3) 0.011(3) 0.025(3) 0.047(4)
C3 0.106(4) 0.088(3) 0.051(2) -0.005(2) 0.007(3) 0.040(3)
C4 0.089(3) 0.065(2) 0.0409(17) -0.0076(17) -0.0114(19) 0.032(2)
C5 0.104(4) 0.067(3) 0.063(2) -0.029(2) -0.022(3) 0.020(3)
C6 0.088(3) 0.057(2) 0.080(3) -0.025(2) -0.020(3) -0.001(2)
C7 0.066(2) 0.050(2) 0.058(2) -0.0129(17) -0.0104(18) 0.0013(17)
C8 0.055(2) 0.0433(18) 0.0398(15) -0.0056(13) -0.0100(14) 0.0098(14)
C9 0.065(2) 0.051(2) 0.0391(16) 0.0014(14) -0.0085(15) 0.0180(17)
C10 0.0435(17) 0.0353(15) 0.0459(16) -0.0044(13) -0.0064(14) 0.0039(13)
C11 0.0347(15) 0.0367(14) 0.0407(14) -0.0035(11) -0.0022(12) 0.0026(12)
C12 0.0379(15) 0.0454(17) 0.0530(18) -0.0075(14) -0.0064(14) 0.0100(14)
C13 0.0399(17) 0.056(2) 0.0520(17) -0.0052(16) -0.0157(14) 0.0065(14)
C14 0.0430(16) 0.0428(16) 0.0354(14) -0.0065(12) -0.0090(12) -0.0032(13)
C15 0.0368(15) 0.0403(15) 0.0356(13) -0.0027(12) -0.0017(11) 0.0051(12)
C16 0.0284(13) 0.0375(14) 0.0325(12) -0.0009(11) 0.0001(10) 0.0010(11)
C17 0.0307(13) 0.0381(14) 0.0344(13) -0.0011(11) 0.0003(11) 0.0029(11)
C18 0.0330(14) 0.0456(16) 0.0328(12) -0.0007(11) -0.0023(11) 0.0016(12)
C19 0.0363(15) 0.0479(17) 0.0386(14) 0.0052(13) 0.0008(12) -0.0014(14)
C20 0.0306(14) 0.0404(15) 0.0471(15) 0.0016(12) -0.0003(12) 0.0017(12)
C21 0.0440(18) 0.055(2) 0.0464(16) 0.0043(15) -0.0128(14) -0.0021(14)
C22 0.049(2) 0.071(3) 0.070(2) 0.009(2) -0.0004(18) -0.0009(19)
C23 0.086(3) 0.085(3) 0.056(2) 0.005(2) -0.029(2) -0.016(3)
C24 0.0488(19) 0.0447(19) 0.061(2) -0.0036(16) -0.0036(16) 0.0060(14)
C25 0.041(2) 0.067(2) 0.088(3) -0.024(2) -0.0176(19) 0.0185(17)
C26 0.049(2) 0.0458(19) 0.063(2) -0.0056(15) -0.0053(16) 0.0082(15)
C27 0.076(3) 0.052(2) 0.129(4) -0.016(3) 0.018(3) 0.007(2)
C28 0.157(7) 0.122(5) 0.089(4) 0.037(4) -0.010(4) -0.004(5)

loop_
_atom_type_symbol
_atom_type_description
_atom_type_scat_dispersion_real
_atom_type_scat_dispersion_imag
_atom_type_scat_source
C C 0.0181 0.0091 'International Tables Vol C Tables 4.2.6.8 and 6.1.1.4'
H H 0.0000 0.0000 'International Tables Vol C Tables 4.2.6.8 and 6.1.1.4'
I I -0.3257 6.8362 'International Tables Vol C Tables 4.2.6.8 and 6.1.1.4'
N N 0.0311 0.0180 'International Tables Vol C Tables 4.2.6.8 and 6.1.1.4'
O O 0.0492 0.0322 'International Tables Vol C Tables 4.2.6.8 and 6.1.1.4'

loop_
_geom_angle_atom_site_label_1
_geom_angle_atom_site_label_2
_geom_angle_atom_site_label_3
_geom_angle
_geom_angle_site_symmetry_1
_geom_angle_site_symmetry_3
_geom_angle_publ_flag
C17 O2 C20 106.2(2) . . ?
C18 O3 C21 109.3(2) . . ?
C19 O4 C21 110.5(2) . . ?
C26 O5 C25 106.9(3) . . ?
C26 O6 C24 109.6(3) . . ?
C1 N1 C9 117.4(4) . . ?
C8 N2 H2 116.2 . . ?
C10 N2 H2 116.2 . . ?
C10 N2 C8 127.7(3) . . ?
N1 C1 H1 118.5 . . ?
N1 C1 C2 123.1(6) . . ?
C2 C1 H1 118.5 . . ?
C1 C2 H2A 120.0 . . ?
C3 C2 C1 120.1(5) . . ?
C3 C2 H2A 120.0 . . ?
C2 C3 H3 120.4 . . ?
C2 C3 C4 119.1(5) . . ?
C4 C3 H3 120.4 . . ?
C3 C4 C9 117.1(5) . . ?
C5 C4 C3 123.8(4) . . ?
C5 C4 C9 119.1(4) . . ?
C4 C5 H5 119.8 . . ?
C6 C5 C4 120.4(4) . . ?
C6 C5 H5 119.8 . . ?
C5 C6 H6 119.3 . . ?
C5 C6 C7 121.5(5) . . ?
C7 C6 H6 119.3 . . ?
C6 C7 H7 120.1 . . ?
C8 C7 C6 119.8(4) . . ?
C8 C7 H7 120.1 . . ?
N2 C8 C9 115.0(3) . . ?
C7 C8 N2 124.5(3) . . ?
C7 C8 C9 120.4(3) . . ?
N1 C9 C4 123.2(4) . . ?
N1 C9 C8 118.0(3) . . ?
C8 C9 C4 118.8(4) . . ?
O1 C10 N2 123.4(3) . . ?
O1 C10 C11 122.0(3) . . ?
N2 C10 C11 114.6(3) . . ?
C12 C11 C10 118.4(3) . . ?
C12 C11 C16 119.8(3) . . ?
C16 C11 C10 121.5(3) . . ?
C11 C12 H12 119.5 . . ?
C13 C12 C11 121.0(3) . . ?
C13 C12 H12 119.5 . . ?
C12 C13 H13 120.8 . . ?
C14 C13 C12 118.5(3) . . ?
C14 C13 H13 120.8 . . ?
C13 C14 I1 119.7(2) . . ?
C13 C14 C15 122.2(3) . . ?
C15 C14 I1 118.2(2) . . ?
C14 C15 H15 120.1 . . ?
C14 C15 C16 119.9(3) . . ?
C16 C15 H15 120.1 . . ?
C11 C16 C17 122.6(2) . . ?
C15 C16 C11 118.6(3) . . ?
C15 C16 C17 118.8(2) . . ?
O2 C17 C16 110.9(2) . . ?
O2 C17 H17 108.8 . . ?
O2 C17 C18 105.2(2) . . ?
C16 C17 H17 108.8 . . ?
C16 C17 C18 114.3(2) . . ?
C18 C17 H17 108.8 . . ?
O3 C18 C17 113.9(2) . . ?
O3 C18 H18 111.0 . . ?
O3 C18 C19 104.8(2) . . ?
C17 C18 H18 111.0 . . ?
C19 C18 C17 104.7(2) . . ?
C19 C18 H18 111.0 . . ?
O4 C19 C18 104.9(3) . . ?
O4 C19 H19 111.4 . . ?
O4 C19 C20 113.6(3) . . ?
C18 C19 H19 111.4 . . ?
C20 C19 C18 103.6(2) . . ?
C20 C19 H19 111.4 . . ?
O2 C20 C19 104.5(2) . . ?
O2 C20 H20 108.0 . . ?
O2 C20 C24 111.5(3) . . ?
C19 C20 H20 108.0 . . ?
C24 C20 C19 116.3(3) . . ?
C24 C20 H20 108.0 . . ?
O3 C21 C22 111.5(3) . . ?
O3 C21 C23 107.6(3) . . ?
O4 C21 O3 105.4(3) . . ?
O4 C21 C22 110.8(3) . . ?
O4 C21 C23 109.5(3) . . ?
C22 C21 C23 111.8(3) . . ?
C21 C22 H22A 109.5 . . ?
C21 C22 H22B 109.5 . . ?
C21 C22 H22C 109.5 . . ?
H22A C22 H22B 109.5 . . ?
H22A C22 H22C 109.5 . . ?
H22B C22 H22C 109.5 . . ?
C21 C23 H23A 109.5 . . ?
C21 C23 H23B 109.5 . . ?
C21 C23 H23C 109.5 . . ?
H23A C23 H23B 109.5 . . ?
H23A C23 H23C 109.5 . . ?
H23B C23 H23C 109.5 . . ?
O6 C24 C20 109.1(3) . . ?
O6 C24 H24 108.9 . . ?
O6 C24 C25 103.2(3) . . ?
C20 C24 H24 108.9 . . ?
C25 C24 C20 117.3(3) . . ?
C25 C24 H24 108.9 . . ?
O5 C25 C24 103.0(3) . . ?
O5 C25 H25A 111.2 . . ?
O5 C25 H25B 111.2 . . ?
C24 C25 H25A 111.2 . . ?
C24 C25 H25B 111.2 . . ?
H25A C25 H25B 109.1 . . ?
O5 C26 O6 106.5(3) . . ?
O5 C26 C27 107.6(4) . . ?
O5 C26 C28 110.7(5) . . ?
O6 C26 C27 110.3(4) . . ?
O6 C26 C28 107.8(4) . . ?
C28 C26 C27 113.7(5) . . ?
C26 C27 H27A 109.5 . . ?
C26 C27 H27B 109.5 . . ?
C26 C27 H27C 109.5 . . ?
H27A C27 H27B 109.5 . . ?
H27A C27 H27C 109.5 . . ?
H27B C27 H27C 109.5 . . ?
C26 C28 H28A 109.5 . . ?
C26 C28 H28B 109.5 . . ?
C26 C28 H28C 109.5 . . ?
H28A C28 H28B 109.5 . . ?
H28A C28 H28C 109.5 . . ?
H28B C28 H28C 109.5 . . ?

loop_
_geom_bond_atom_site_label_1
_geom_bond_atom_site_label_2
_geom_bond_distance
_geom_bond_site_symmetry_2
_geom_bond_publ_flag
I1 C14 2.105(3) . ?
O1 C10 1.213(4) . ?
O2 C17 1.435(3) . ?
O2 C20 1.438(4) . ?
O3 C18 1.418(4) . ?
O3 C21 1.433(4) . ?
O4 C19 1.424(4) . ?
O4 C21 1.428(5) . ?
O5 C25 1.422(5) . ?
O5 C26 1.406(5) . ?
O6 C24 1.421(5) . ?
O6 C26 1.418(5) . ?
N1 C1 1.319(6) . ?
N1 C9 1.353(5) . ?
N2 H2 0.8600 . ?
N2 C8 1.412(4) . ?
N2 C10 1.364(4) . ?
C1 H1 0.9300 . ?
C1 C2 1.415(8) . ?
C2 H2A 0.9300 . ?
C2 C3 1.347(9) . ?
C3 H3 0.9300 . ?
C3 C4 1.407(7) . ?
C4 C5 1.405(7) . ?
C4 C9 1.425(5) . ?
C5 H5 0.9300 . ?
C5 C6 1.355(7) . ?
C6 H6 0.9300 . ?
C6 C7 1.404(5) . ?
C7 H7 0.9300 . ?
C7 C8 1.370(6) . ?
C8 C9 1.419(5) . ?
C10 C11 1.499(4) . ?
C11 C12 1.392(4) . ?
C11 C16 1.406(4) . ?
C12 H12 0.9300 . ?
C12 C13 1.384(5) . ?
C13 H13 0.9300 . ?
C13 C14 1.367(5) . ?
C14 C15 1.384(4) . ?
C15 H15 0.9300 . ?
C15 C16 1.390(4) . ?
C16 C17 1.528(4) . ?
C17 H17 0.9800 . ?
C17 C18 1.546(4) . ?
C18 H18 0.9800 . ?
C18 C19 1.534(5) . ?
C19 H19 0.9800 . ?
C19 C20 1.519(4) . ?
C20 H20 0.9800 . ?
C20 C24 1.516(4) . ?
C21 C22 1.510(5) . ?
C21 C23 1.514(5) . ?
C22 H22A 0.9600 . ?
C22 H22B 0.9600 . ?
C22 H22C 0.9600 . ?
C23 H23A 0.9600 . ?
C23 H23B 0.9600 . ?
C23 H23C 0.9600 . ?
C24 H24 0.9800 . ?
C24 C25 1.515(6) . ?
C25 H25A 0.9700 . ?
C25 H25B 0.9700 . ?
C26 C27 1.501(6) . ?
C26 C28 1.490(7) . ?
C27 H27A 0.9600 . ?
C27 H27B 0.9600 . ?
C27 H27C 0.9600 . ?
C28 H28A 0.9600 . ?
C28 H28B 0.9600 . ?
C28 H28C 0.9600 . ?

loop_
_geom_torsion_atom_site_label_1
_geom_torsion_atom_site_label_2
_geom_torsion_atom_site_label_3
_geom_torsion_atom_site_label_4
_geom_torsion
_geom_torsion_site_symmetry_1
_geom_torsion_site_symmetry_2
_geom_torsion_site_symmetry_3
_geom_torsion_site_symmetry_4
_geom_torsion_publ_flag
I1 C14 C15 C16 -178.1(2) . . . . ?
O1 C10 C11 C12 133.6(4) . . . . ?
O1 C10 C11 C16 -40.1(5) . . . . ?
O2 C17 C18 O3 -99.7(3) . . . . ?
O2 C17 C18 C19 14.2(3) . . . . ?
O2 C20 C24 O6 79.1(3) . . . . ?
O2 C20 C24 C25 -37.7(4) . . . . ?
O3 C18 C19 O4 10.6(3) . . . . ?
O3 C18 C19 C20 130.0(2) . . . . ?
O4 C19 C20 O2 82.6(3) . . . . ?
O4 C19 C20 C24 -40.9(4) . . . . ?
O6 C24 C25 O5 28.1(4) . . . . ?
N1 C1 C2 C3 -0.8(8) . . . . ?
N2 C8 C9 N1 -0.8(5) . . . . ?
N2 C8 C9 C4 178.6(3) . . . . ?
N2 C10 C11 C12 -44.6(4) . . . . ?
N2 C10 C11 C16 141.6(3) . . . . ?
C1 N1 C9 C4 -0.3(6) . . . . ?
C1 N1 C9 C8 179.1(4) . . . . ?
C1 C2 C3 C4 0.4(8) . . . . ?
C2 C3 C4 C5 -179.1(5) . . . . ?
C2 C3 C4 C9 0.0(7) . . . . ?
C3 C4 C5 C6 178.7(4) . . . . ?
C3 C4 C9 N1 -0.1(5) . . . . ?
C3 C4 C9 C8 -179.5(4) . . . . ?
C4 C5 C6 C7 0.4(7) . . . . ?
C5 C4 C9 N1 179.1(4) . . . . ?
C5 C4 C9 C8 -0.3(5) . . . . ?
C5 C6 C7 C8 0.3(7) . . . . ?
C6 C7 C8 N2 -178.4(4) . . . . ?
C6 C7 C8 C9 -1.0(6) . . . . ?
C7 C8 C9 N1 -178.5(3) . . . . ?
C7 C8 C9 C4 1.0(5) . . . . ?
C8 N2 C10 O1 -7.2(5) . . . . ?
C8 N2 C10 C11 171.1(3) . . . . ?
C9 N1 C1 C2 0.7(7) . . . . ?
C9 C4 C5 C6 -0.4(6) . . . . ?
C10 N2 C8 C7 -14.0(5) . . . . ?
C10 N2 C8 C9 168.4(3) . . . . ?
C10 C11 C12 C13 -172.6(3) . . . . ?
C10 C11 C16 C15 172.0(3) . . . . ?
C10 C11 C16 C17 -5.9(4) . . . . ?
C11 C12 C13 C14 0.6(6) . . . . ?
C11 C16 C17 O2 -173.3(3) . . . . ?
C11 C16 C17 C18 -54.6(4) . . . . ?
C12 C11 C16 C15 -1.7(4) . . . . ?
C12 C11 C16 C17 -179.6(3) . . . . ?
C12 C13 C14 I1 177.6(3) . . . . ?
C12 C13 C14 C15 -1.9(5) . . . . ?
C13 C14 C15 C16 1.5(5) . . . . ?
C14 C15 C16 C11 0.4(4) . . . . ?
C14 C15 C16 C17 178.4(3) . . . . ?
C15 C16 C17 O2 8.8(4) . . . . ?
C15 C16 C17 C18 127.4(3) . . . . ?
C16 C11 C12 C13 1.2(5) . . . . ?
C16 C17 C18 O3 138.4(3) . . . . ?
C16 C17 C18 C19 -107.7(3) . . . . ?
C17 O2 C20 C19 41.4(3) . . . . ?
C17 O2 C20 C24 167.9(3) . . . . ?
C17 C18 C19 O4 -109.6(2) . . . . ?
C17 C18 C19 C20 9.8(3) . . . . ?
C18 O3 C21 O4 23.1(3) . . . . ?
C18 O3 C21 C22 -97.2(3) . . . . ?
C18 O3 C21 C23 139.9(3) . . . . ?
C18 C19 C20 O2 -30.6(3) . . . . ?
C18 C19 C20 C24 -154.1(3) . . . . ?
C19 O4 C21 O3 -15.9(3) . . . . ?
C19 O4 C21 C22 104.9(3) . . . . ?
C19 O4 C21 C23 -131.3(3) . . . . ?
C19 C20 C24 O6 -161.1(3) . . . . ?
C19 C20 C24 C25 82.0(4) . . . . ?
C20 O2 C17 C16 89.5(3) . . . . ?
C20 O2 C17 C18 -34.6(3) . . . . ?
C20 C24 C25 O5 148.2(3) . . . . ?
C21 O3 C18 C17 93.0(3) . . . . ?
C21 O3 C18 C19 -20.9(3) . . . . ?
C21 O4 C19 C18 3.3(3) . . . . ?
C21 O4 C19 C20 -109.1(3) . . . . ?
C24 O6 C26 O5 -6.8(4) . . . . ?
C24 O6 C26 C27 -123.3(4) . . . . ?
C24 O6 C26 C28 112.0(5) . . . . ?
C25 O5 C26 O6 25.8(5) . . . . ?
C25 O5 C26 C27 144.0(4) . . . . ?
C25 O5 C26 C28 -91.2(5) . . . . ?
C26 O5 C25 C24 -33.3(5) . . . . ?
C26 O6 C24 C20 -138.8(3) . . . . ?
C26 O6 C24 C25 -13.3(4) . . . . ?
